data_2233686
loop_
_publ_author_name
'El-Brollosy, Nasser R.'
'El-Emam, Ali A.'
'Al-Deeb, Omar A.'
'Ng, Seik Weng'

_publ_section_title
;
 6-(3,5-Dimethylbenzyl)-5-ethyl-1-[(3-phenylpropoxy)methyl]-1,2,3,4-tetrahydropyrimidine-2,4-dione
;
_journal_coeditor_code XU5425
_journal_issue 2
_journal_name_full 'Acta Crystallographica Section E'
_journal_page_first o316
_journal_paper_doi 10.1107/S1600536811055723
_journal_volume 68
_journal_year 2012
_chemical_formula_iupac 'C25 H30 N2 O3'
_chemical_formula_moiety 'C25 H30 N2 O3'
_chemical_formula_sum 'C25 H30 N2 O3'
_chemical_formula_weight 406.51
_chemical_name_systematic
;
6-(3,5-Dimethylbenzyyl)-5-ethyl-1-[(3-phenylpropoxy)methyl]-1,2,3,4-
tetrahydropyrimidine-2,4-dione
;
_space_group_IT_number 2
_symmetry_cell_setting triclinic
_symmetry_space_group_name_Hall '-P 1'
_symmetry_space_group_name_H-M 'P -1'
_atom_sites_solution_hydrogens geom
_atom_sites_solution_primary direct
_atom_sites_solution_secondary difmap
_audit_creation_method SHELXL-97
_cell_angle_alpha 76.949(6)
_cell_angle_beta 89.296(6)
_cell_angle_gamma 88.267(6)
_cell_formula_units_Z 2
_cell_length_a 4.8276(4)
_cell_length_b 14.9398(10)
_cell_length_c 15.4574(12)
_cell_measurement_reflns_used 2909
_cell_measurement_temperature 100(2)
_cell_measurement_theta_max 27.5022
_cell_measurement_theta_min 2.6999
_cell_volume 1085.53(15)
_computing_cell_refinement 'CrysAlis PRO (Agilent, 2010)'
_computing_data_collection 'CrysAlis PRO (Agilent, 2010)'
_computing_data_reduction 'CrysAlis PRO (Agilent, 2010)'
_computing_molecular_graphics 'X-SEED (Barbour, 2001)'
_computing_publication_material 'publCIF (Westrip, 2010)'
_computing_structure_refinement 'SHELXL97 (Sheldrick, 2008)'
_computing_structure_solution 'SHELXS97 (Sheldrick, 2008)'
_diffrn_ambient_temperature 100(2)
_diffrn_detector_area_resol_mean 10.4041
_diffrn_measured_fraction_theta_full 0.988
_diffrn_measured_fraction_theta_max 0.988
_diffrn_measurement_device_type 'Agilent SuperNova Dual diffractometer with an Atlas detector'
_diffrn_measurement_method '\w scan'
_diffrn_radiation_monochromator Mirror
_diffrn_radiation_source 'SuperNova (Mo) X-ray Source'
_diffrn_radiation_type MoK\a
_diffrn_radiation_wavelength 0.71073
_diffrn_reflns_av_R_equivalents 0.0387
_diffrn_reflns_av_sigmaI/netI 0.0689
_diffrn_reflns_limit_h_max 4
_diffrn_reflns_limit_h_min -6
_diffrn_reflns_limit_k_max 19
_diffrn_reflns_limit_k_min -19
_diffrn_reflns_limit_l_max 18
_diffrn_reflns_limit_l_min -20
_diffrn_reflns_number 7623
_diffrn_reflns_theta_full 27.56
_diffrn_reflns_theta_max 27.56
_diffrn_reflns_theta_min 2.71
_diffrn_standards_decay_% 0
_diffrn_standards_interval_count 0
_diffrn_standards_interval_time 0
_diffrn_standards_number 0
_exptl_absorpt_coefficient_mu 0.082
_exptl_absorpt_correction_T_max 0.9959
_exptl_absorpt_correction_T_min 0.9799
_exptl_absorpt_correction_type multi-scan
_exptl_absorpt_process_details '(CrysAlis PRO; Agilent, 2010)'
_exptl_crystal_colour colorless
_exptl_crystal_density_diffrn 1.244
_exptl_crystal_density_method 'not measured'
_exptl_crystal_description prism
_exptl_crystal_F_000 436
_exptl_crystal_size_max 0.25
_exptl_crystal_size_mid 0.20
_exptl_crystal_size_min 0.05
_refine_diff_density_max 0.388
_refine_diff_density_min -0.293
_refine_ls_extinction_method none
_refine_ls_goodness_of_fit_ref 1.040
_refine_ls_hydrogen_treatment mixed
_refine_ls_matrix_type full
_refine_ls_number_parameters 277
_refine_ls_number_reflns 4974
_refine_ls_number_restraints 1
_refine_ls_restrained_S_all 1.039
_refine_ls_R_factor_all 0.0783
_refine_ls_R_factor_gt 0.0564
_refine_ls_shift/su_max 0.001
_refine_ls_shift/su_mean 0.001
_refine_ls_structure_factor_coef Fsqd
_refine_ls_weighting_details 'calc w=1/[\s^2^(Fo^2^)+(0.0802P)^2^+0.2053P] where P=(Fo^2^+2Fc^2^)/3'
_refine_ls_weighting_scheme calc
_refine_ls_wR_factor_gt 0.1463
_refine_ls_wR_factor_ref 0.1665
_reflns_number_gt 3719
_reflns_number_total 4974
_reflns_threshold_expression I>2\s(I)
_cod_data_source_file xu5425.cif
_cod_data_source_block I
_cod_original_cell_volume 1085.53(14)
_cod_database_code 2233686
_cod_database_fobs_code 2233686

loop_
_symmetry_equiv_pos_as_xyz
'x, y, z'
'-x, -y, -z'

loop_
_atom_site_type_symbol
_atom_site_label
_atom_site_fract_x
_atom_site_fract_y
_atom_site_fract_z
_atom_site_U_iso_or_equiv
_atom_site_adp_type
_atom_site_calc_flag
_atom_site_refinement_flags
_atom_site_occupancy
_atom_site_symmetry_multiplicity
O O1 0.7285(3) 0.74030(9) 0.40923(8) 0.0227(3) Uani d . 1 1
O O2 0.2592(3) 0.47945(8) 0.42401(8) 0.0216(3) Uani d . 1 1
O O3 0.2541(3) 0.89685(8) 0.27377(8) 0.0188(3) Uani d . 1 1
N N1 0.4879(3) 0.61150(10) 0.41488(9) 0.0167(3) Uani d D 1 1
H H1 0.572(4) 0.5837(12) 0.4647(8) 0.014(5) Uiso d D 1 1
N N2 0.4166(3) 0.73931(10) 0.29812(9) 0.0151(3) Uani d . 1 1
C C1 0.5563(4) 0.69986(12) 0.37641(11) 0.0169(4) Uani d . 1 1
C C2 0.2987(4) 0.55921(12) 0.38339(11) 0.0174(4) Uani d . 1 1
C C3 0.1581(4) 0.60349(12) 0.30160(11) 0.0160(4) Uani d . 1 1
C C4 0.2187(4) 0.69150(12) 0.26177(11) 0.0156(4) Uani d . 1 1
C C5 -0.0516(4) 0.54575(12) 0.26870(12) 0.0186(4) Uani d . 1 1
H H5A -0.1999 0.5869 0.2367 0.022 Uiso calc R 1 1
H H5B -0.1376 0.5044 0.3205 0.022 Uiso calc R 1 1
C C6 0.0717(4) 0.48772(14) 0.20714(13) 0.0276(5) Uani d . 1 1
H H6A -0.0749 0.4526 0.1881 0.041 Uiso calc R 1 1
H H6B 0.2147 0.4453 0.2389 0.041 Uiso calc R 1 1
H H6C 0.1542 0.5281 0.1550 0.041 Uiso calc R 1 1
C C7 0.0796(4) 0.74447(12) 0.17790(11) 0.0174(4) Uani d . 1 1
H H7A 0.0081 0.8038 0.1887 0.021 Uiso calc R 1 1
H H7B -0.0822 0.7096 0.1667 0.021 Uiso calc R 1 1
C C8 0.2569(4) 0.76452(12) 0.09395(11) 0.0165(4) Uani d . 1 1
C C9 0.4438(4) 0.69892(12) 0.07253(12) 0.0184(4) Uani d . 1 1
H H9 0.4670 0.6407 0.1124 0.022 Uiso calc R 1 1
C C10 0.5962(4) 0.71790(13) -0.00650(12) 0.0208(4) Uani d . 1 1
C C11 0.5603(4) 0.80409(13) -0.06396(12) 0.0217(4) Uani d . 1 1
H H11 0.6650 0.8178 -0.1175 0.026 Uiso calc R 1 1
C C12 0.3753(4) 0.87043(13) -0.04483(12) 0.0230(4) Uani d . 1 1
C C13 0.2259(4) 0.84895(12) 0.03477(12) 0.0195(4) Uani d . 1 1
H H13 0.0991 0.8936 0.0488 0.023 Uiso calc R 1 1
C C14 0.7919(4) 0.64610(15) -0.03046(13) 0.0297(5) Uani d . 1 1
H H14A 0.9592 0.6757 -0.0584 0.045 Uiso calc R 1 1
H H14B 0.7005 0.6158 -0.0719 0.045 Uiso calc R 1 1
H H14C 0.8429 0.6003 0.0234 0.045 Uiso calc R 1 1
C C15 0.3370(5) 0.96336(14) -0.10683(13) 0.0317(5) Uani d . 1 1
H H15A 0.3628 1.0115 -0.0741 0.048 Uiso calc R 1 1
H H15B 0.1497 0.9693 -0.1316 0.048 Uiso calc R 1 1
H H15C 0.4735 0.9697 -0.1551 0.048 Uiso calc R 1 1
C C16 0.4702(4) 0.83684(11) 0.25921(11) 0.0169(4) Uani d . 1 1
H H16A 0.6428 0.8536 0.2849 0.020 Uiso calc R 1 1
H H16B 0.5000 0.8449 0.1945 0.020 Uiso calc R 1 1
C C17 0.2175(4) 0.90085(12) 0.36571(11) 0.0197(4) Uani d . 1 1
H H17A 0.3996 0.9041 0.3934 0.024 Uiso calc R 1 1
H H17B 0.1242 0.8452 0.3989 0.024 Uiso calc R 1 1
C C18 0.0417(4) 0.98597(12) 0.36809(12) 0.0202(4) Uani d . 1 1
H H18A -0.0194 0.9832 0.4300 0.024 Uiso calc R 1 1
H H18B -0.1260 0.9863 0.3318 0.024 Uiso calc R 1 1
C C19 0.1936(4) 1.07554(12) 0.33360(13) 0.0230(4) Uani d . 1 1
H H19A 0.3619 1.0752 0.3697 0.028 Uiso calc R 1 1
H H19B 0.2536 1.0787 0.2715 0.028 Uiso calc R 1 1
C C20 0.0166(4) 1.15986(12) 0.33684(12) 0.0192(4) Uani d . 1 1
C C21 -0.1760(4) 1.19492(13) 0.27088(12) 0.0226(4) Uani d . 1 1
H H21 -0.1878 1.1679 0.2210 0.027 Uiso calc R 1 1
C C22 -0.3515(4) 1.26880(13) 0.27654(13) 0.0248(4) Uani d . 1 1
H H22 -0.4838 1.2912 0.2312 0.030 Uiso calc R 1 1
C C23 -0.3344(4) 1.31006(13) 0.34816(13) 0.0240(4) Uani d . 1 1
H H23 -0.4567 1.3598 0.3528 0.029 Uiso calc R 1 1
C C24 -0.1361(4) 1.27772(13) 0.41292(12) 0.0232(4) Uani d . 1 1
H H24 -0.1187 1.3067 0.4612 0.028 Uiso calc R 1 1
C C25 0.0366(4) 1.20321(12) 0.40744(12) 0.0207(4) Uani d . 1 1
H H25 0.1703 1.1814 0.4524 0.025 Uiso calc R 1 1

loop_
_atom_site_aniso_label
_atom_site_aniso_U_11
_atom_site_aniso_U_22
_atom_site_aniso_U_33
_atom_site_aniso_U_12
_atom_site_aniso_U_13
_atom_site_aniso_U_23
O1 0.0282(7) 0.0184(7) 0.0228(7) -0.0030(6) -0.0061(6) -0.0063(5)
O2 0.0311(7) 0.0122(6) 0.0209(6) -0.0008(5) -0.0045(6) -0.0022(5)
O3 0.0256(7) 0.0144(6) 0.0171(6) 0.0028(5) 0.0006(5) -0.0060(5)
N1 0.0237(8) 0.0121(7) 0.0137(7) 0.0013(6) -0.0042(6) -0.0020(6)
N2 0.0192(7) 0.0118(7) 0.0145(7) -0.0008(6) 0.0002(6) -0.0036(6)
C1 0.0189(9) 0.0156(9) 0.0175(8) 0.0010(7) 0.0010(7) -0.0067(7)
C2 0.0201(9) 0.0144(8) 0.0190(9) 0.0007(7) 0.0032(7) -0.0067(7)
C3 0.0174(9) 0.0157(9) 0.0160(8) 0.0021(7) 0.0010(7) -0.0065(7)
C4 0.0183(8) 0.0146(9) 0.0147(8) 0.0020(7) 0.0019(7) -0.0057(7)
C5 0.0208(9) 0.0144(9) 0.0205(9) -0.0008(7) -0.0019(7) -0.0039(7)
C6 0.0350(11) 0.0242(10) 0.0277(10) -0.0064(9) 0.0021(9) -0.0138(8)
C7 0.0188(9) 0.0152(9) 0.0177(8) 0.0009(7) 0.0003(7) -0.0031(7)
C8 0.0196(9) 0.0159(9) 0.0150(8) -0.0018(7) -0.0023(7) -0.0053(7)
C9 0.0216(9) 0.0168(9) 0.0175(8) 0.0004(7) -0.0040(7) -0.0053(7)
C10 0.0206(9) 0.0242(10) 0.0195(9) 0.0012(8) -0.0029(7) -0.0088(8)
C11 0.0242(10) 0.0257(10) 0.0168(9) -0.0047(8) 0.0026(7) -0.0076(8)
C12 0.0336(11) 0.0190(9) 0.0170(9) -0.0042(8) -0.0011(8) -0.0047(7)
C13 0.0263(10) 0.0155(9) 0.0177(8) 0.0017(7) -0.0023(7) -0.0062(7)
C14 0.0300(11) 0.0360(12) 0.0249(10) 0.0083(9) 0.0005(8) -0.0117(9)
C15 0.0512(14) 0.0206(10) 0.0223(10) -0.0020(9) 0.0085(9) -0.0033(8)
C16 0.0214(9) 0.0117(8) 0.0174(8) 0.0006(7) 0.0025(7) -0.0032(7)
C17 0.0275(10) 0.0169(9) 0.0162(8) -0.0011(8) 0.0036(7) -0.0067(7)
C18 0.0242(9) 0.0174(9) 0.0212(9) -0.0025(7) 0.0046(7) -0.0087(7)
C19 0.0246(10) 0.0162(9) 0.0304(10) -0.0007(8) 0.0049(8) -0.0097(8)
C20 0.0205(9) 0.0143(9) 0.0237(9) -0.0055(7) 0.0068(7) -0.0058(7)
C21 0.0276(10) 0.0193(9) 0.0233(9) -0.0048(8) 0.0020(8) -0.0092(8)
C22 0.0259(10) 0.0195(10) 0.0282(10) -0.0029(8) -0.0055(8) -0.0032(8)
C23 0.0249(10) 0.0150(9) 0.0320(10) -0.0001(8) 0.0035(8) -0.0055(8)
C24 0.0303(10) 0.0195(9) 0.0219(9) -0.0023(8) 0.0043(8) -0.0094(8)
C25 0.0231(9) 0.0175(9) 0.0215(9) -0.0027(7) 0.0002(7) -0.0041(7)

loop_
_atom_type_symbol
_atom_type_description
_atom_type_scat_dispersion_real
_atom_type_scat_dispersion_imag
_atom_type_scat_source
C C 0.0033 0.0016 'International Tables Vol C Tables 4.2.6.8 and 6.1.1.4'
H H 0.0000 0.0000 'International Tables Vol C Tables 4.2.6.8 and 6.1.1.4'
N N 0.0061 0.0033 'International Tables Vol C Tables 4.2.6.8 and 6.1.1.4'
O O 0.0106 0.0060 'International Tables Vol C Tables 4.2.6.8 and 6.1.1.4'

loop_
_geom_angle_atom_site_label_1
_geom_angle_atom_site_label_2
_geom_angle_atom_site_label_3
_geom_angle
C16 O3 C17 113.95(13)
C1 N1 C2 126.47(14)
C1 N1 H1 118.3(13)
C2 N1 H1 115.2(13)
C1 N2 C4 122.09(14)
C1 N2 C16 116.28(14)
C4 N2 C16 121.44(14)
O1 C1 N1 121.59(16)
O1 C1 N2 123.13(16)
N1 C1 N2 115.28(15)
O2 C2 N1 119.97(15)
O2 C2 C3 123.88(16)
N1 C2 C3 116.15(15)
C4 C3 C2 119.14(16)
C4 C3 C5 125.36(15)
C2 C3 C5 115.50(15)
C3 C4 N2 120.86(15)
C3 C4 C7 123.32(16)
N2 C4 C7 115.82(14)
C3 C5 C6 113.79(15)
C3 C5 H5A 108.8
C6 C5 H5A 108.8
C3 C5 H5B 108.8
C6 C5 H5B 108.8
H5A C5 H5B 107.7
C5 C6 H6A 109.5
C5 C6 H6B 109.5
H6A C6 H6B 109.5
C5 C6 H6C 109.5
H6A C6 H6C 109.5
H6B C6 H6C 109.5
C4 C7 C8 116.78(14)
C4 C7 H7A 108.1
C8 C7 H7A 108.1
C4 C7 H7B 108.1
C8 C7 H7B 108.1
H7A C7 H7B 107.3
C13 C8 C9 118.59(16)
C13 C8 C7 119.19(16)
C9 C8 C7 122.17(15)
C10 C9 C8 120.99(17)
C10 C9 H9 119.5
C8 C9 H9 119.5
C11 C10 C9 118.59(17)
C11 C10 C14 120.58(17)
C9 C10 C14 120.82(17)
C12 C11 C10 121.78(17)
C12 C11 H11 119.1
C10 C11 H11 119.1
C11 C12 C13 118.06(17)
C11 C12 C15 121.73(17)
C13 C12 C15 120.21(17)
C8 C13 C12 121.99(17)
C8 C13 H13 119.0
C12 C13 H13 119.0
C10 C14 H14A 109.5
C10 C14 H14B 109.5
H14A C14 H14B 109.5
C10 C14 H14C 109.5
H14A C14 H14C 109.5
H14B C14 H14C 109.5
C12 C15 H15A 109.5
C12 C15 H15B 109.5
H15A C15 H15B 109.5
C12 C15 H15C 109.5
H15A C15 H15C 109.5
H15B C15 H15C 109.5
O3 C16 N2 113.40(14)
O3 C16 H16A 108.9
N2 C16 H16A 108.9
O3 C16 H16B 108.9
N2 C16 H16B 108.9
H16A C16 H16B 107.7
O3 C17 C18 107.67(14)
O3 C17 H17A 110.2
C18 C17 H17A 110.2
O3 C17 H17B 110.2
C18 C17 H17B 110.2
H17A C17 H17B 108.5
C17 C18 C19 113.32(15)
C17 C18 H18A 108.9
C19 C18 H18A 108.9
C17 C18 H18B 108.9
C19 C18 H18B 108.9
H18A C18 H18B 107.7
C20 C19 C18 112.78(15)
C20 C19 H19A 109.0
C18 C19 H19A 109.0
C20 C19 H19B 109.0
C18 C19 H19B 109.0
H19A C19 H19B 107.8
C21 C20 C25 118.12(17)
C21 C20 C19 120.98(16)
C25 C20 C19 120.87(17)
C22 C21 C20 121.14(17)
C22 C21 H21 119.4
C20 C21 H21 119.4
C23 C22 C21 120.25(18)
C23 C22 H22 119.9
C21 C22 H22 119.9
C22 C23 C24 119.15(17)
C22 C23 H23 120.4
C24 C23 H23 120.4
C25 C24 C23 120.34(17)
C25 C24 H24 119.8
C23 C24 H24 119.8
C24 C25 C20 120.95(17)
C24 C25 H25 119.5
C20 C25 H25 119.5

loop_
_geom_bond_atom_site_label_1
_geom_bond_atom_site_label_2
_geom_bond_distance
O1 C1 1.222(2)
O2 C2 1.234(2)
O3 C16 1.404(2)
O3 C17 1.444(2)
N1 C1 1.368(2)
N1 C2 1.381(2)
N1 H1 0.885(9)
N2 C1 1.393(2)
N2 C4 1.405(2)
N2 C16 1.475(2)
C2 C3 1.454(2)
C3 C4 1.359(2)
C3 C5 1.514(2)
C4 C7 1.511(2)
C5 C6 1.529(3)
C5 H5A 0.9900
C5 H5B 0.9900
C6 H6A 0.9800
C6 H6B 0.9800
C6 H6C 0.9800
C7 C8 1.523(2)
C7 H7A 0.9900
C7 H7B 0.9900
C8 C13 1.386(2)
C8 C9 1.404(2)
C9 C10 1.395(2)
C9 H9 0.9500
C10 C11 1.397(3)
C10 C14 1.513(3)
C11 C12 1.393(3)
C11 H11 0.9500
C12 C13 1.397(3)
C12 C15 1.506(3)
C13 H13 0.9500
C14 H14A 0.9800
C14 H14B 0.9800
C14 H14C 0.9800
C15 H15A 0.9800
C15 H15B 0.9800
C15 H15C 0.9800
C16 H16A 0.9900
C16 H16B 0.9900
C17 C18 1.514(2)
C17 H17A 0.9900
C17 H17B 0.9900
C18 C19 1.530(3)
C18 H18A 0.9900
C18 H18B 0.9900
C19 C20 1.511(2)
C19 H19A 0.9900
C19 H19B 0.9900
C20 C21 1.390(3)
C20 C25 1.395(3)
C21 C22 1.389(3)
C21 H21 0.9500
C22 C23 1.388(3)
C22 H22 0.9500
C23 C24 1.389(3)
C23 H23 0.9500
C24 C25 1.388(3)
C24 H24 0.9500
C25 H25 0.9500

loop_
_geom_hbond_atom_site_label_D
_geom_hbond_atom_site_label_H
_geom_hbond_atom_site_label_A
_geom_hbond_site_symmetry_A
_geom_hbond_distance_DH
_geom_hbond_distance_HA
_geom_hbond_distance_DA
_geom_hbond_angle_DHA
N1 H1 O2 2_666 0.890(10) 1.940(10) 2.826(2) 178(2)

loop_
_geom_torsion_atom_site_label_1
_geom_torsion_atom_site_label_2
_geom_torsion_atom_site_label_3
_geom_torsion_atom_site_label_4
_geom_torsion
C2 N1 C1 O1 -179.48(16)
C2 N1 C1 N2 0.4(2)
C4 N2 C1 O1 -179.83(16)
C16 N2 C1 O1 -4.8(2)
C4 N2 C1 N1 0.3(2)
C16 N2 C1 N1 175.32(14)
C1 N1 C2 O2 178.90(16)
C1 N1 C2 C3 -0.5(3)
O2 C2 C3 C4 -179.46(17)
N1 C2 C3 C4 -0.1(2)
O2 C2 C3 C5 1.5(2)
N1 C2 C3 C5 -179.14(15)
C2 C3 C4 N2 0.7(2)
C5 C3 C4 N2 179.69(15)
C2 C3 C4 C7 -178.51(15)
C5 C3 C4 C7 0.5(3)
C1 N2 C4 C3 -0.9(2)
C16 N2 C4 C3 -175.63(15)
C1 N2 C4 C7 178.43(14)
C16 N2 C4 C7 3.6(2)
C4 C3 C5 C6 91.8(2)
C2 C3 C5 C6 -89.18(19)
C3 C4 C7 C8 -110.06(19)
N2 C4 C7 C8 70.7(2)
C4 C7 C8 C13 -141.21(17)
C4 C7 C8 C9 41.3(2)
C13 C8 C9 C10 0.1(3)
C7 C8 C9 C10 177.55(16)
C8 C9 C10 C11 0.4(3)
C8 C9 C10 C14 -178.39(17)
C9 C10 C11 C12 -0.8(3)
C14 C10 C11 C12 178.03(17)
C10 C11 C12 C13 0.6(3)
C10 C11 C12 C15 179.97(19)
C9 C8 C13 C12 -0.3(3)
C7 C8 C13 C12 -177.79(16)
C11 C12 C13 C8 -0.1(3)
C15 C12 C13 C8 -179.45(18)
C17 O3 C16 N2 66.98(18)
C1 N2 C16 O3 -103.56(17)
C4 N2 C16 O3 71.52(19)
C16 O3 C17 C18 163.75(14)
O3 C17 C18 C19 -70.60(19)
C17 C18 C19 C20 -179.67(15)
C18 C19 C20 C21 -81.0(2)
C18 C19 C20 C25 97.2(2)
C25 C20 C21 C22 -2.5(3)
C19 C20 C21 C22 175.80(17)
C20 C21 C22 C23 1.0(3)
C21 C22 C23 C24 1.3(3)
C22 C23 C24 C25 -2.0(3)
C23 C24 C25 C20 0.5(3)
C21 C20 C25 C24 1.7(3)
C19 C20 C25 C24 -176.55(17)

loop_
_cod_related_entry_id
_cod_related_entry_database
_cod_related_entry_code
1 ChemSpider 30657456
